data_4032028
loop_
_publ_author_name
'Zhang, Xing-Song'
'Jiao, Jun-Ying'
'Zhang, Xiao-Hong'
'Hu, Bo-Lun'
'Zhang, Xing-Guo'

_publ_section_title
;
 Synthesis of 2-Sulfenylindenones via One-Pot Tandem Meyer-Schuster
 Rearrangement and Radical Cyclization of Arylpropynols with Disulfides.
;
_journal_issue 13
_journal_name_full 'The Journal of organic chemistry'
_journal_page_first 5710
_journal_page_last 5716
_journal_paper_doi 10.1021/acs.joc.6b00762
_journal_volume 81
_journal_year 2016
_chemical_formula_moiety 'C22 H16 O S'
_chemical_formula_sum 'C22 H16 O S'
_chemical_formula_weight 328.41
_chemical_name_systematic
; 
 ? 
;
_space_group_IT_number 14
_symmetry_cell_setting monoclinic
_symmetry_space_group_name_Hall '-P 2ybc'
_symmetry_space_group_name_H-M 'P 1 21/c 1'
_atom_sites_solution_hydrogens geom
_atom_sites_solution_primary direct
_atom_sites_solution_secondary difmap
_audit_creation_method SHELXL-97
_cell_angle_alpha 90.00
_cell_angle_beta 94.542(5)
_cell_angle_gamma 90.00
_cell_formula_units_Z 4
_cell_length_a 10.168(3)
_cell_length_b 15.700(4)
_cell_length_c 11.009(3)
_cell_measurement_reflns_used 4119
_cell_measurement_temperature 298(2)
_cell_measurement_theta_max ?23.49
_cell_measurement_theta_min 2.76
_cell_volume 1751.9(8)
_computing_structure_refinement 'SHELXL-97 (Sheldrick, 1997)'
_computing_structure_solution 'SHELXS-97 (Sheldrick, 1990)'
_diffrn_ambient_temperature 296(2)
_diffrn_measured_fraction_theta_full 0.998
_diffrn_measured_fraction_theta_max 0.998
_diffrn_radiation_monochromator graphite
_diffrn_radiation_source 'fine-focus sealed tube'
_diffrn_radiation_type MoK\a
_diffrn_radiation_wavelength 0.71073
_diffrn_reflns_av_R_equivalents 0.0276
_diffrn_reflns_av_sigmaI/netI 0.0265
_diffrn_reflns_limit_h_max 12
_diffrn_reflns_limit_h_min -12
_diffrn_reflns_limit_k_max 19
_diffrn_reflns_limit_k_min -19
_diffrn_reflns_limit_l_max 13
_diffrn_reflns_limit_l_min -13
_diffrn_reflns_number 14037
_diffrn_reflns_theta_full 26.00
_diffrn_reflns_theta_max 26.00
_diffrn_reflns_theta_min 2.01
_exptl_absorpt_coefficient_mu 0.189
_exptl_absorpt_correction_T_max 0.9543
_exptl_absorpt_correction_T_min 0.9351
_exptl_absorpt_correction_type multi-scan
_exptl_crystal_colour Red
_exptl_crystal_density_diffrn 1.245
_exptl_crystal_density_method 'not measured'
_exptl_crystal_description Block
_exptl_crystal_F_000 688
_exptl_crystal_size_max 0.36
_exptl_crystal_size_mid 0.27
_exptl_crystal_size_min 0.25
_refine_diff_density_max 0.168
_refine_diff_density_min -0.152
_refine_diff_density_rms 0.035
_refine_ls_extinction_method none
_refine_ls_goodness_of_fit_ref 1.045
_refine_ls_hydrogen_treatment mixed
_refine_ls_matrix_type full
_refine_ls_number_parameters 218
_refine_ls_number_reflns 3441
_refine_ls_number_restraints 0
_refine_ls_restrained_S_all 1.045
_refine_ls_R_factor_all 0.0618
_refine_ls_R_factor_gt 0.0422
_refine_ls_shift/su_max 0.000
_refine_ls_shift/su_mean 0.000
_refine_ls_structure_factor_coef Fsqd
_refine_ls_weighting_details 'calc w=1/[\s^2^(Fo^2^)+(0.0847P)^2^+0.0945P] where P=(Fo^2^+2Fc^2^)/3'
_refine_ls_weighting_scheme calc
_refine_ls_wR_factor_gt 0.1305
_refine_ls_wR_factor_ref 0.1417
_reflns_number_gt 2487
_reflns_number_total 3441
_reflns_threshold_expression >2sigma(I)
_cod_data_source_file jo6b00762_si_002.cif
_cod_data_source_block mo_20150925a_0m
_cod_depositor_comments
;
The following automatic conversions were performed:

'_symmetry_cell_setting' value 'Monoclinic' changed to 'monoclinic'
according to
/usr/data/users/saulius/crontab/automatic-downloads/current/ACS/lib/dictionaries/cif_core.dic
dictionary named 'cif_core.dic' version 2.4.2 from 2011-04-26.

'_exptl_absorpt_correction_type' value 'Multi-scan' changed to
'multi-scan' according to
/usr/data/users/saulius/crontab/automatic-downloads/current/ACS/lib/dictionaries/cif_core.dic
dictionary named 'cif_core.dic' version 2.4.2 from 2011-04-26.

Automatic conversion script
Id: cif_fix_values 4268 2015-11-12 08:31:59Z antanas 
;
_cod_original_cell_volume 1752.1(8)
_cod_original_sg_symbol_H-M '-P 21/c'
_cod_database_code 4032028

loop_
_symmetry_equiv_pos_as_xyz
'x, y, z'
'-x, y+1/2, -z+1/2'
'-x, -y, -z'
'x, -y-1/2, z-1/2'

loop_
_atom_site_label
_atom_site_type_symbol
_atom_site_fract_x
_atom_site_fract_y
_atom_site_fract_z
_atom_site_U_iso_or_equiv
_atom_site_adp_type
_atom_site_occupancy
_atom_site_symmetry_multiplicity
_atom_site_calc_flag
_atom_site_refinement_flags
S1 S 0.90945(5) 0.23092(4) 0.48079(5) 0.0766(2) Uani 1 1 d .
O1 O 0.63966(14) 0.12204(10) 0.49899(14) 0.0837(4) Uani 1 1 d .
C1 C 0.66669(19) -0.03843(13) 0.6664(2) 0.0717(5) Uani 1 1 d .
H1 H 0.5788 -0.0357 0.6360 0.086 Uiso 1 1 calc R
C2 C 0.7123(2) -0.10485(14) 0.7411(2) 0.0843(7) Uani 1 1 d .
H2 H 0.6542 -0.1473 0.7614 0.101 Uiso 1 1 calc R
C3 C 0.8423(2) -0.10895(13) 0.7856(2) 0.0873(7) Uani 1 1 d .
H3 H 0.8710 -0.1547 0.8345 0.105 Uiso 1 1 calc R
C4 C 0.9315(2) -0.04584(12) 0.7589(2) 0.0724(5) Uani 1 1 d .
H4 H 1.0193 -0.0486 0.7897 0.087 Uiso 1 1 calc R
C5 C 0.88677(16) 0.02051(11) 0.68579(17) 0.0562(4) Uani 1 1 d .
C6 C 0.75555(17) 0.02331(11) 0.63863(16) 0.0575(4) Uani 1 1 d .
C7 C 0.73914(18) 0.09876(13) 0.55725(17) 0.0623(5) Uani 1 1 d .
C8 C 0.87275(18) 0.14043(12) 0.56343(17) 0.0615(5) Uani 1 1 d .
C9 C 0.95680(16) 0.09555(11) 0.63985(16) 0.0554(4) Uani 1 1 d .
C10 C 1.09412(16) 0.11766(11) 0.67987(17) 0.0585(4) Uani 1 1 d .
C11 C 1.13204(19) 0.12615(13) 0.8027(2) 0.0713(5) Uani 1 1 d .
H11 H 1.0721 0.1143 0.8601 0.086 Uiso 1 1 calc R
C12 C 1.2583(2) 0.15215(14) 0.8407(2) 0.0856(7) Uani 1 1 d .
H12 H 1.2808 0.1602 0.9234 0.103 Uiso 1 1 calc R
C13 C 1.3509(2) 0.16634(13) 0.7598(3) 0.0862(7) Uani 1 1 d .
C14 C 1.3141(2) 0.15682(14) 0.6379(3) 0.0895(7) Uani 1 1 d .
H14 H 1.3763 0.1658 0.5817 0.107 Uiso 1 1 calc R
C15 C 1.18688(19) 0.13418(14) 0.5966(2) 0.0756(6) Uani 1 1 d .
H15 H 1.1634 0.1300 0.5134 0.091 Uiso 1 1 calc R
C16 C 1.4915(2) 0.19076(19) 0.8025(4) 0.1341(13) Uani 1 1 d .
H16A H 1.5434 0.1401 0.8169 0.201 Uiso 1 1 calc R
H16B H 1.4915 0.2230 0.8766 0.201 Uiso 1 1 calc R
H16C H 1.5285 0.2246 0.7411 0.201 Uiso 1 1 calc R
C17 C 0.80841(18) 0.30971(12) 0.54035(15) 0.0611(5) Uani 1 1 d .
C18 C 0.7653(2) 0.30706(14) 0.65614(18) 0.0753(6) Uani 1 1 d .
H18 H 0.7876 0.2609 0.7065 0.090 Uiso 1 1 calc R
C19 C 0.6905(3) 0.37136(15) 0.6976(2) 0.0930(7) Uani 1 1 d .
H19 H 0.6606 0.3681 0.7752 0.112 Uiso 1 1 calc R
C20 C 0.6596(3) 0.44047(16) 0.6255(3) 0.1071(9) Uani 1 1 d .
H20 H 0.6080 0.4842 0.6533 0.129 Uiso 1 1 calc R
C21 C 0.7053(3) 0.44474(17) 0.5117(3) 0.1063(9) Uani 1 1 d .
H21 H 0.6870 0.4925 0.4633 0.128 Uiso 1 1 calc R
C22 C 0.7769(2) 0.37993(15) 0.4689(2) 0.0821(6) Uani 1 1 d .
H22 H 0.8049 0.3830 0.3907 0.098 Uiso 1 1 calc R

loop_
_atom_site_aniso_label
_atom_site_aniso_U_11
_atom_site_aniso_U_22
_atom_site_aniso_U_33
_atom_site_aniso_U_23
_atom_site_aniso_U_13
_atom_site_aniso_U_12
S1 0.0690(4) 0.0869(4) 0.0755(4) 0.0151(3) 0.0151(3) -0.0106(3)
O1 0.0576(8) 0.1039(12) 0.0872(9) 0.0102(8) -0.0094(7) -0.0075(8)
C1 0.0573(11) 0.0680(12) 0.0910(13) -0.0143(10) 0.0138(10) -0.0138(9)
C2 0.0820(16) 0.0583(12) 0.1148(18) -0.0031(12) 0.0212(14) -0.0152(11)
C3 0.0876(17) 0.0556(11) 0.1196(18) 0.0082(11) 0.0148(14) -0.0012(11)
C4 0.0631(12) 0.0565(11) 0.0974(14) -0.0007(10) 0.0054(10) 0.0064(9)
C5 0.0490(9) 0.0505(9) 0.0702(10) -0.0125(8) 0.0107(8) -0.0025(7)
C6 0.0509(9) 0.0547(9) 0.0676(10) -0.0131(8) 0.0084(8) -0.0050(8)
C7 0.0478(10) 0.0721(11) 0.0667(10) -0.0078(9) 0.0021(8) -0.0059(8)
C8 0.0528(10) 0.0683(11) 0.0642(10) -0.0009(9) 0.0094(8) -0.0072(9)
C9 0.0455(9) 0.0558(9) 0.0658(10) -0.0108(8) 0.0098(8) -0.0008(7)
C10 0.0436(9) 0.0534(10) 0.0791(12) -0.0092(8) 0.0084(8) 0.0011(7)
C11 0.0518(11) 0.0760(13) 0.0858(13) -0.0078(10) 0.0036(9) -0.0017(9)
C12 0.0642(13) 0.0778(14) 0.1108(17) -0.0103(12) -0.0176(12) -0.0006(11)
C13 0.0465(11) 0.0513(11) 0.159(2) -0.0012(13) -0.0061(14) -0.0010(8)
C14 0.0499(12) 0.0785(15) 0.144(2) -0.0001(14) 0.0300(14) -0.0012(10)
C15 0.0544(11) 0.0786(13) 0.0965(15) -0.0144(11) 0.0225(10) -0.0025(10)
C16 0.0521(14) 0.099(2) 0.245(4) 0.007(2) -0.0250(18) -0.0114(13)
C17 0.0562(10) 0.0669(11) 0.0583(10) 0.0111(8) -0.0065(8) -0.0180(8)
C18 0.0947(15) 0.0683(12) 0.0627(11) 0.0110(9) 0.0042(10) -0.0136(11)
C19 0.122(2) 0.0684(14) 0.0916(15) -0.0074(12) 0.0289(14) -0.0213(14)
C20 0.110(2) 0.0658(14) 0.149(3) -0.0006(16) 0.0285(18) -0.0091(13)
C21 0.116(2) 0.0762(16) 0.125(2) 0.0352(15) 0.0040(17) -0.0011(15)
C22 0.0823(15) 0.0846(15) 0.0780(13) 0.0270(11) -0.0022(11) -0.0143(12)

loop_
_atom_type_symbol
_atom_type_description
_atom_type_scat_dispersion_real
_atom_type_scat_dispersion_imag
_atom_type_scat_source
C C 0.0033 0.0016 'International Tables Vol C Tables 4.2.6.8 and 6.1.1.4'
H H 0.0000 0.0000 'International Tables Vol C Tables 4.2.6.8 and 6.1.1.4'
O O 0.0106 0.0060 'International Tables Vol C Tables 4.2.6.8 and 6.1.1.4'
S S 0.1246 0.1234 'International Tables Vol C Tables 4.2.6.8 and 6.1.1.4'

loop_
_geom_angle_atom_site_label_1
_geom_angle_atom_site_label_2
_geom_angle_atom_site_label_3
_geom_angle
C8 S1 C17 102.83(9)
C6 C1 C2 117.85(19)
C6 C1 H1 121.1
C2 C1 H1 121.1
C3 C2 C1 121.0(2)
C3 C2 H2 119.5
C1 C2 H2 119.5
C2 C3 C4 121.1(2)
C2 C3 H3 119.5
C4 C3 H3 119.5
C5 C4 C3 118.3(2)
C5 C4 H4 120.9
C3 C4 H4 120.9
C4 C5 C6 120.39(17)
C4 C5 C9 131.00(17)
C6 C5 C9 108.58(16)
C1 C6 C5 121.42(18)
C1 C6 C7 130.61(18)
C5 C6 C7 107.94(15)
O1 C7 C6 127.52(17)
O1 C7 C8 127.33(19)
C6 C7 C8 105.15(16)
C9 C8 C7 109.03(17)
C9 C8 S1 126.85(14)
C7 C8 S1 124.10(15)
C8 C9 C10 127.04(16)
C8 C9 C5 109.23(15)
C10 C9 C5 123.63(16)
C11 C10 C15 118.40(18)
C11 C10 C9 119.98(16)
C15 C10 C9 121.56(18)
C12 C11 C10 120.3(2)
C12 C11 H11 119.8
C10 C11 H11 119.8
C13 C12 C11 121.6(2)
C13 C12 H12 119.2
C11 C12 H12 119.2
C12 C13 C14 118.1(2)
C12 C13 C16 121.4(3)
C14 C13 C16 120.5(3)
C13 C14 C15 121.6(2)
C13 C14 H14 119.2
C15 C14 H14 119.2
C14 C15 C10 119.8(2)
C14 C15 H15 120.1
C10 C15 H15 120.1
C13 C16 H16A 109.5
C13 C16 H16B 109.5
H16A C16 H16B 109.5
C13 C16 H16C 109.5
H16A C16 H16C 109.5
H16B C16 H16C 109.5
C22 C17 C18 118.3(2)
C22 C17 S1 117.68(16)
C18 C17 S1 123.89(16)
C19 C18 C17 120.8(2)
C19 C18 H18 119.6
C17 C18 H18 119.6
C18 C19 C20 120.1(2)
C18 C19 H19 119.9
C20 C19 H19 119.9
C19 C20 C21 119.4(3)
C19 C20 H20 120.3
C21 C20 H20 120.3
C22 C21 C20 120.6(2)
C22 C21 H21 119.7
C20 C21 H21 119.7
C21 C22 C17 120.6(2)
C21 C22 H22 119.7
C17 C22 H22 119.7

loop_
_geom_bond_atom_site_label_1
_geom_bond_atom_site_label_2
_geom_bond_distance
S1 C8 1.743(2)
S1 C17 1.767(2)
O1 C7 1.211(2)
C1 C6 1.376(3)
C1 C2 1.385(3)
C1 H1 0.9300
C2 C3 1.374(3)
C2 H2 0.9300
C3 C4 1.391(3)
C3 H3 0.9300
C4 C5 1.372(3)
C4 H4 0.9300
C5 C6 1.394(2)
C5 C9 1.486(2)
C6 C7 1.487(3)
C7 C8 1.505(3)
C8 C9 1.349(3)
C9 C10 1.472(2)
C10 C11 1.383(3)
C10 C15 1.391(3)
C11 C12 1.380(3)
C11 H11 0.9300
C12 C13 1.365(4)
C12 H12 0.9300
C13 C14 1.373(4)
C13 C16 1.519(3)
C14 C15 1.384(3)
C14 H14 0.9300
C15 H15 0.9300
C16 H16A 0.9600
C16 H16B 0.9600
C16 H16C 0.9600
C17 C22 1.377(3)
C17 C18 1.381(3)
C18 C19 1.364(3)
C18 H18 0.9300
C19 C20 1.367(4)
C19 H19 0.9300
C20 C21 1.373(4)
C20 H20 0.9300
C21 C22 1.357(4)
C21 H21 0.9300
C22 H22 0.9300

loop_
_geom_torsion_atom_site_label_1
_geom_torsion_atom_site_label_2
_geom_torsion_atom_site_label_3
_geom_torsion_atom_site_label_4
_geom_torsion
C6 C1 C2 C3 -0.2(3)
C1 C2 C3 C4 1.1(4)
C2 C3 C4 C5 -0.5(3)
C3 C4 C5 C6 -0.9(3)
C3 C4 C5 C9 -178.88(19)
C2 C1 C6 C5 -1.3(3)
C2 C1 C6 C7 176.43(19)
C4 C5 C6 C1 1.9(3)
C9 C5 C6 C1 -179.75(15)
C4 C5 C6 C7 -176.29(17)
C9 C5 C6 C7 2.07(19)
C1 C6 C7 O1 1.4(3)
C5 C6 C7 O1 179.36(19)
C1 C6 C7 C8 -178.96(18)
C5 C6 C7 C8 -1.00(19)
O1 C7 C8 C9 179.09(19)
C6 C7 C8 C9 -0.5(2)
O1 C7 C8 S1 -2.2(3)
C6 C7 C8 S1 178.18(13)
C17 S1 C8 C9 -117.41(17)
C17 S1 C8 C7 64.09(17)
C7 C8 C9 C10 -174.70(16)
S1 C8 C9 C10 6.6(3)
C7 C8 C9 C5 1.8(2)
S1 C8 C9 C5 -176.88(13)
C4 C5 C9 C8 175.63(19)
C6 C5 C9 C8 -2.5(2)
C4 C5 C9 C10 -7.7(3)
C6 C5 C9 C10 174.16(15)
C8 C9 C10 C11 122.6(2)
C5 C9 C10 C11 -53.5(2)
C8 C9 C10 C15 -54.5(3)
C5 C9 C10 C15 129.4(2)
C15 C10 C11 C12 1.3(3)
C9 C10 C11 C12 -175.85(18)
C10 C11 C12 C13 -3.1(3)
C11 C12 C13 C14 2.2(3)
C11 C12 C13 C16 -177.0(2)
C12 C13 C14 C15 0.5(3)
C16 C13 C14 C15 179.7(2)
C13 C14 C15 C10 -2.2(3)
C11 C10 C15 C14 1.3(3)
C9 C10 C15 C14 178.39(19)
C8 S1 C17 C22 -157.45(16)
C8 S1 C17 C18 26.10(19)
C22 C17 C18 C19 1.7(3)
S1 C17 C18 C19 178.09(18)
C17 C18 C19 C20 -1.4(4)
C18 C19 C20 C21 -0.5(4)
C19 C20 C21 C22 2.2(4)
C20 C21 C22 C17 -1.9(4)
C18 C17 C22 C21 0.0(3)
S1 C17 C22 C21 -176.6(2)
